data_4347851
loop_
_publ_author_name
'Shafikov, Marsel Z.'
'Kozhevnikov, Dmitry N.'
'Bodensteiner, Michael'
'Brandl, Fabian'
'Czerwieniec, Rafa\/l'

_publ_section_title
;
 Modulation of Intersystem Crossing Rate by Minor Ligand Modifications in
 Cyclometalated Platinum(II) Complexes.
;
_journal_issue 15
_journal_name_full 'Inorganic chemistry'
_journal_page_first 7457
_journal_page_last 7466
_journal_paper_doi 10.1021/acs.inorgchem.6b00704
_journal_volume 55
_journal_year 2016
_chemical_absolute_configuration ad
_chemical_formula_moiety 'C26 H22 F N O2 Pt S2'
_chemical_formula_sum 'C26 H22 F N O2 Pt S2'
_chemical_formula_weight 658.65
_space_group_crystal_system monoclinic
_space_group_IT_number 4
_space_group_name_Hall 'P 2yb'
_space_group_name_H-M_alt 'P 1 21 1'
_atom_sites_solution_hydrogens geom
_audit_creation_date 2015-10-27
_audit_creation_method
;
Olex2 1.2-alpha
(compiled 2015.09.30 svn.r3233 for OlexSys, GUI svn.r5103)
;
_cell_angle_alpha 90
_cell_angle_beta 111.512(5)
_cell_angle_gamma 90
_cell_formula_units_Z 2
_cell_length_a 8.9809(4)
_cell_length_b 11.5439(3)
_cell_length_c 11.9873(5)
_cell_measurement_reflns_used 3355
_cell_measurement_temperature 123.01(10)
_cell_measurement_theta_max 70.0570
_cell_measurement_theta_min 5.2630
_cell_volume 1156.21(9)
_computing_cell_refinement
;
CrysAlisPro, Agilent Technologies,
Version 1.171.37.31 (release 14-01-2014 CrysAlis171 .NET)
(compiled Jan 14 2014,18:38:05)
;
_computing_data_collection
;
CrysAlisPro, Agilent Technologies,
Version 1.171.37.31 (release 14-01-2014 CrysAlis171 .NET)
(compiled Jan 14 2014,18:38:05)
;
_computing_data_reduction
;
CrysAlisPro, Agilent Technologies,
Version 1.171.37.31 (release 14-01-2014 CrysAlis171 .NET)
(compiled Jan 14 2014,18:38:05)
;
_computing_molecular_graphics 'Olex2 (Dolomanov et al., 2009)'
_computing_publication_material 'Olex2 (Dolomanov et al., 2009)'
_computing_structure_refinement 'ShelXL (Sheldrick, 2015)'
_computing_structure_solution 'ShelXS (Sheldrick, 2008)'
_diffrn_ambient_environment N~2~
_diffrn_ambient_temperature 123.01(10)
_diffrn_detector 'CCD plate'
_diffrn_detector_area_resol_mean 5.2548
_diffrn_detector_type AtlasS2
_diffrn_measured_fraction_theta_full 0.848
_diffrn_measured_fraction_theta_max 0.816
_diffrn_measurement_details
;
#__ type_ start__ end____ width___ exp.time_
  1 omega  -29.00   23.00   1.0000    1.0000
omega____ theta____ kappa____ phi______ frames
    -      -41.0561   37.0000 -120.0000 52

#__ type_ start__ end____ width___ exp.time_
  2 omega   27.00   96.00   1.0000    1.0000
omega____ theta____ kappa____ phi______ frames
    -       41.0561 -125.0000 -120.0000 69

#__ type_ start__ end____ width___ exp.time_
  3 omega   25.00   69.00   1.0000    4.0000
omega____ theta____ kappa____ phi______ frames
    -      101.0432  -30.0000  150.0000 44

#__ type_ start__ end____ width___ exp.time_
  4 omega   30.00   77.00   1.0000    4.0000
omega____ theta____ kappa____ phi______ frames
    -      101.0432  -45.0000 -150.0000 47

#__ type_ start__ end____ width___ exp.time_
  5 omega   73.00  151.00   1.0000    4.0000
omega____ theta____ kappa____ phi______ frames
    -      101.0432  125.0000 -120.0000 78

#__ type_ start__ end____ width___ exp.time_
  6 omega   71.00  148.00   1.0000    4.0000
omega____ theta____ kappa____ phi______ frames
    -      101.0432   77.0000   30.0000 77

#__ type_ start__ end____ width___ exp.time_
  7 omega -117.00   -8.00   1.0000    1.0000
omega____ theta____ kappa____ phi______ frames
    -      -41.0561  -77.0000 -180.0000 109

#__ type_ start__ end____ width___ exp.time_
  8 omega -113.00  -13.00   1.0000    1.0000
omega____ theta____ kappa____ phi______ frames
    -      -41.0561  -57.0000  -60.0000 100

#__ type_ start__ end____ width___ exp.time_
  9 omega   25.00   69.00   1.0000    4.0000
omega____ theta____ kappa____ phi______ frames
    -      101.0432  -30.0000  -30.0000 44

#__ type_ start__ end____ width___ exp.time_
 10 omega   28.00   59.00   1.0000    4.0000
omega____ theta____ kappa____ phi______ frames
    -      101.0432 -125.0000 -150.0000 31

#__ type_ start__ end____ width___ exp.time_
 11 omega   28.00   77.00   1.0000    4.0000
omega____ theta____ kappa____ phi______ frames
    -      101.0432  -45.0000  -90.0000 49
;
_diffrn_measurement_device 'four-circle diffractometer'
_diffrn_measurement_device_type 'SuperNova, Single source at offset, AtlasS2'
_diffrn_measurement_method '\w scans'
_diffrn_orient_matrix_UB_11 0.0089549000
_diffrn_orient_matrix_UB_12 -0.1283495000
_diffrn_orient_matrix_UB_13 -0.0320518000
_diffrn_orient_matrix_UB_21 -0.0733495000
_diffrn_orient_matrix_UB_22 -0.0353786000
_diffrn_orient_matrix_UB_23 0.0927805000
_diffrn_orient_matrix_UB_31 -0.1689204000
_diffrn_orient_matrix_UB_32 0.0086043000
_diffrn_orient_matrix_UB_33 -0.0972262000
_diffrn_radiation_monochromator mirror
_diffrn_radiation_probe x-ray
_diffrn_radiation_type CuK\a
_diffrn_radiation_wavelength 1.54184
_diffrn_reflns_av_R_equivalents 0.0320
_diffrn_reflns_av_unetI/netI 0.0478
_diffrn_reflns_Laue_measured_fraction_full 0.848
_diffrn_reflns_Laue_measured_fraction_max 0.816
_diffrn_reflns_limit_h_max 8
_diffrn_reflns_limit_h_min -10
_diffrn_reflns_limit_k_max 13
_diffrn_reflns_limit_k_min -13
_diffrn_reflns_limit_l_max 14
_diffrn_reflns_limit_l_min -14
_diffrn_reflns_number 4569
_diffrn_reflns_point_group_measured_fraction_full 0.729
_diffrn_reflns_point_group_measured_fraction_max 0.695
_diffrn_reflns_theta_full 67.000
_diffrn_reflns_theta_max 70.458
_diffrn_reflns_theta_min 3.964
_diffrn_source 'sealed X-ray tube'
_diffrn_source_type 'SuperNova (Cu) X-ray Source'
_exptl_absorpt_coefficient_mu 13.314
_exptl_absorpt_correction_T_max 0.537
_exptl_absorpt_correction_T_min 0.111
_exptl_absorpt_correction_type gaussian
_exptl_absorpt_process_details
;
CrysAlisPro, Agilent Technologies,
Version 1.171.37.31 (release 14-01-2014 CrysAlis171 .NET)
(compiled Jan 14 2014,18:38:05)
Numerical absorption correction based on gaussian integration over
			a multifaceted crystal model
Empirical absorption correction using spherical harmonics,
 implemented in SCALE3 ABSPACK scaling algorithm.
;
_exptl_crystal_colour 'clear brown'
_exptl_crystal_colour_lustre clear
_exptl_crystal_colour_primary brown
_exptl_crystal_density_diffrn 1.892
_exptl_crystal_density_method 'not measured'
_exptl_crystal_description needle
_exptl_crystal_F_000 640
_exptl_crystal_size_max 0.4211
_exptl_crystal_size_mid 0.0866
_exptl_crystal_size_min 0.0705
_refine_diff_density_max 1.899
_refine_diff_density_min -0.694
_refine_diff_density_rms 0.114
_refine_ls_abs_structure_details
;
 Flack x determined using 1122 quotients [(I+)-(I-)]/[(I+)+(I-)]
 (Parsons, Flack and Wagner, Acta Cryst. B69 (2013) 249-259).

 Distance and displacement parameters were used for the refinement of the 
 disordered minor position.
;
_refine_ls_abs_structure_Flack -0.036(14)
_refine_ls_extinction_method none
_refine_ls_goodness_of_fit_ref 1.036
_refine_ls_hydrogen_treatment constr
_refine_ls_matrix_type full
_refine_ls_number_parameters 365
_refine_ls_number_reflns 3076
_refine_ls_number_restraints 212
_refine_ls_restrained_S_all 1.001
_refine_ls_R_factor_all 0.0320
_refine_ls_R_factor_gt 0.0311
_refine_ls_shift/su_max 0.001
_refine_ls_shift/su_mean 0.000
_refine_ls_structure_factor_coef Fsqd
_refine_ls_weighting_details 'w=1/[\s^2^(Fo^2^)+(0.0549P)^2^] where P=(Fo^2^+2Fc^2^)/3'
_refine_ls_weighting_scheme calc
_refine_ls_wR_factor_gt 0.0811
_refine_ls_wR_factor_ref 0.0819
_reflns_Friedel_coverage 0.620
_reflns_Friedel_fraction_full 0.597
_reflns_Friedel_fraction_max 0.562
_reflns_number_gt 3003
_reflns_number_total 3076
_reflns_threshold_expression 'I > 2\s(I)'
_cod_data_source_file ic6b00704_si_002.cif
_cod_data_source_block n010
_cod_original_cell_volume 1156.20(8)
_cod_database_code 4347851
_chemical_oxdiff_formula 'Pt S2 O2 N F C26 H22'
_shelx_space_group_comment
;
The symmetry employed for this shelxl refinement is uniquely defined
by the following loop, which should always be used as a source of
symmetry information in preference to the above space-group names.
They are only intended as comments.
;
_reflns_odcompleteness_completeness 84.68
_reflns_odcompleteness_iscentric 1
_reflns_odcompleteness_theta 66.97
_olex2_refinement_description
;
1. Fixed Uiso
 At 1.2 times of:
  All C(H) groups, All C(H,H) groups
 At 1.5 times of:
  All C(H,H,H) groups
2. Restrained distances
 S2B-C19B \\sim S2B-C16B \\sim S2A-C16A \\sim S2A-C19A
 with sigma of 0.01
 C16B-C17B \\sim C18B-C19B
 with sigma of 0.001
3. Uiso/Uaniso restraints and constraints
S2A \\sim C20A \\sim C19A \\sim C18A \\sim C16A \\sim C21A \\sim C17A \\sim
C16B \\sim C17B \\sim C18B \\sim C19B \\sim S2B \\sim C20B \\sim C21B: within
2A with sigma of 0.01 and sigma for terminal atoms of 0.01
4. Others
 Fixed Sof: S2A(0.82364) C20A(0.82364) H20A(0.82364) H20B(0.82364)
 C19A(0.82364) C18A(0.82364) H18A(0.82364) C16A(0.82364) C21A(0.82364)
 H21A(0.82364) H21B(0.82364) H21C(0.82364) C17A(0.82364) H17A(0.82364)
 C16B(0.17636) C17B(0.17636) H17B(0.17636) C18B(0.17636) H18B(0.17636)
 C19B(0.17636) S2B(0.17636) C20B(0.17636) H20C(0.17636) H20D(0.17636)
 C21B(0.17636) H21D(0.17636) H21E(0.17636) H21F(0.17636)
5.a Secondary CH2 refined with riding coordinates:
 C20A(H20A,H20B), C20B(H20C,H20D)
5.b Aromatic/amide H refined with riding coordinates:
 C2(H2), C14(H14), C10(H10), C6(H6), C18A(H18A), C5(H5), C9(H9), C8(H8),
 C3(H3), C24(H24), C17A(H17A), C17B(H17B), C18B(H18B)
5.c Idealised Me refined as rotating group:
 C26(H26A,H26B,H26C), C22(H22A,H22B,H22C), C21A(H21A,H21B,H21C), C21B(H21D,
 H21E,H21F)
;
_shelx_shelxl_version_number 2014/7
_olex2_computing_structure_refinement_long 'ShelXL (Sheldrick, 2008)'
_olex2_computing_structure_solution_long 'ShelXS (Sheldrick, 2008)'
_olex2_diffrn_ambient_temperature_device 'CryoStream 700, Oxford Cryosystems'
_olex2_exptl_crystal_mounting_method 'The crystal was mounted on a MITIGEN holder with inert oil'
_olex2_submission_special_instructions 'No special instructions were received'

loop_
_space_group_symop_operation_xyz
'x, y, z'
'-x, y+1/2, -z'

loop_
_atom_site_label
_atom_site_type_symbol
_atom_site_fract_x
_atom_site_fract_y
_atom_site_fract_z
_atom_site_U_iso_or_equiv
_atom_site_adp_type
_atom_site_occupancy
_atom_site_site_symmetry_order
_atom_site_calc_flag
_atom_site_refinement_flags_posn
_atom_site_refinement_flags_adp
_atom_site_refinement_flags_occupancy
_atom_site_disorder_assembly
_atom_site_disorder_group
Pt1 Pt -0.22860(5) -0.2396(13) -0.48645(3) 0.02924(16) Uani 1 1 d . . . . .
S2A S -0.8790(5) -0.2301(14) -0.9467(3) 0.0339(7) Uani 0.8236 1 d D U P A 1
S1 S -0.6028(4) 0.0166(13) -0.6753(3) 0.0342(6) Uani 1 1 d . . . . .
F1 F 0.5628(12) 0.2102(15) 0.0470(9) 0.063(2) Uani 1 1 d . . . . .
C2 C 0.3377(16) 0.249(2) -0.1252(10) 0.037(3) Uani 1 1 d . . . . .
H2 H 0.3810 0.3231 -0.1294 0.044 Uiso 1 1 calc R . . . .
C20A C -1.1782(17) -0.230(3) -1.1357(11) 0.038(3) Uani 0.8236 1 d . U P A 1
H20A H -1.2015 -0.3066 -1.1092 0.046 Uiso 0.8236 1 calc R . P A 1
H20B H -1.1286 -0.2423 -1.1960 0.046 Uiso 0.8236 1 calc R . P A 1
C11 C -0.3061(15) 0.0026(15) -0.4811(10) 0.029(3) Uani 1 1 d . . . . .
C14 C -0.5580(15) -0.2022(15) -0.6999(10) 0.034(3) Uani 1 1 d . . . . .
H14 H -0.5722 -0.2793 -0.7297 0.040 Uiso 1 1 calc R . . . .
C1 C 0.4184(18) 0.1747(17) -0.0366(12) 0.043(3) Uani 1 1 d . . . . .
C19A C -1.0617(16) -0.1661(16) -1.0295(12) 0.034(2) Uani 0.8236 1 d D U P A 1
C4 C 0.1296(15) 0.1067(15) -0.2041(11) 0.030(3) Uani 1 1 d . . . . .
C10 C -0.2847(16) 0.1174(16) -0.4451(11) 0.035(3) Uani 1 1 d . . . . .
H10 H -0.3665 0.1724 -0.4823 0.042 Uiso 1 1 calc R . . . .
C6 C 0.3638(19) 0.0657(18) -0.0278(13) 0.048(4) Uani 1 1 d . . . . .
H6 H 0.4248 0.0145 0.0342 0.058 Uiso 1 1 calc R . . . .
C26 C -0.2782(17) -0.5953(16) -0.5898(12) 0.039(3) Uani 1 1 d . . . . .
H26A H -0.1957 -0.6550 -0.5757 0.058 Uiso 1 1 calc GR . . . .
H26B H -0.3272 -0.5794 -0.6759 0.058 Uiso 1 1 calc GR . . . .
H26C H -0.3604 -0.6226 -0.5603 0.058 Uiso 1 1 calc GR . . . .
C18A C -1.073(2) -0.0612(17) -0.9809(14) 0.039(3) Uani 0.8236 1 d . U P A 1
H18A H -1.1632 -0.0118 -1.0125 0.047 Uiso 0.8236 1 calc R . P A 1
C7 C -0.0238(16) 0.0722(15) -0.2967(10) 0.033(3) Uani 1 1 d . . . . .
C15 C -0.6659(17) -0.1136(16) -0.7500(10) 0.034(3) Uani 1 1 d . . . . .
C5 C 0.2189(17) 0.0320(16) -0.1106(11) 0.038(3) Uani 1 1 d . . . . .
H5 H 0.1781 -0.0427 -0.1047 0.045 Uiso 1 1 calc R . . . .
C9 C -0.1445(16) 0.1522(15) -0.3550(11) 0.034(3) Uani 1 1 d . . . . .
H9 H -0.1298 0.2315 -0.3324 0.041 Uiso 1 1 calc R . . . .
C8 C -0.0548(16) -0.0429(15) -0.3339(10) 0.030(3) Uani 1 1 d . . . . .
H8 H 0.0233 -0.0996 -0.2941 0.036 Uiso 1 1 calc R . . . .
C23 C 0.0348(15) -0.4038(16) -0.3597(10) 0.030(3) Uani 1 1 d . . . . .
C16A C -0.819(2) -0.1141(18) -0.8471(12) 0.031(2) Uani 0.8236 1 d D U P A 1
C22 C 0.1982(17) -0.4266(16) -0.2690(12) 0.042(3) Uani 1 1 d . . . . .
H22A H 0.2263 -0.5080 -0.2735 0.062 Uiso 1 1 calc GR . . . .
H22B H 0.1992 -0.4098 -0.1886 0.062 Uiso 1 1 calc GR . . . .
H22C H 0.2761 -0.3769 -0.2856 0.062 Uiso 1 1 calc GR . . . .
C3 C 0.1935(17) 0.2170(16) -0.2086(11) 0.035(3) Uani 1 1 d . . . . .
H3 H 0.1359 0.2697 -0.2701 0.042 Uiso 1 1 calc R . . . .
N1 N -0.1857(13) -0.0772(15) -0.4208(9) 0.032(2) Uani 1 1 d . . . . .
C13 C -0.4235(17) -0.1653(16) -0.5988(11) 0.040(3) Uani 1 1 d . . . . .
C12 C -0.4336(15) -0.0504(15) -0.5738(11) 0.031(3) Uani 1 1 d . . . . .
C24 C -0.0541(16) -0.4923(15) -0.4333(10) 0.029(3) Uani 1 1 d . . . . .
H24 H -0.0060 -0.5668 -0.4191 0.035 Uiso 1 1 calc R . . . .
O1 O -0.0121(11) -0.2981(14) -0.3626(7) 0.0355(19) Uani 1 1 d . . . . .
O2 O -0.2909(10) -0.3959(14) -0.5623(7) 0.0306(18) Uani 1 1 d . . . . .
C25 C -0.2033(16) -0.4860(16) -0.5244(11) 0.032(3) Uani 1 1 d . . . . .
C21A C -1.335(3) -0.1633(19) -1.1935(17) 0.044(4) Uani 0.8236 1 d . U P A 1
H21A H -1.4025 -0.2037 -1.2664 0.066 Uiso 0.8236 1 calc GR . P A 1
H21B H -1.3118 -0.0849 -1.2141 0.066 Uiso 0.8236 1 calc GR . P A 1
H21C H -1.3908 -0.1588 -1.1372 0.066 Uiso 0.8236 1 calc GR . P A 1
C17A C -0.937(4) -0.033(3) -0.879(3) 0.037(4) Uani 0.8236 1 d . U P A 1
H17A H -0.9287 0.0373 -0.8366 0.044 Uiso 0.8236 1 calc R . P A 1
C16B C -0.810(7) -0.141(4) -0.874(4) 0.035(5) Uani 0.1764 1 d D U P A 2
C17B C -0.814(9) -0.217(4) -0.952(4) 0.036(5) Uani 0.1764 1 d D U P A 2
H17B H -0.7310 -0.2656 -0.9571 0.043 Uiso 0.1764 1 calc R . P A 2
C18B C -0.994(7) -0.208(3) -1.039(6) 0.037(4) Uani 0.1764 1 d D U P A 2
H18B H -1.0432 -0.2639 -1.0991 0.044 Uiso 0.1764 1 calc R . P A 2
C19B C -1.070(6) -0.120(3) -1.023(4) 0.038(4) Uani 0.1764 1 d D U P A 2
S2B S -0.963(4) -0.041(3) -0.894(3) 0.035(4) Uani 0.1764 1 d D U P A 2
C20B C -1.237(10) -0.068(6) -1.097(7) 0.041(5) Uani 0.1764 1 d . U P A 2
H20C H -1.3062 -0.0714 -1.0496 0.049 Uiso 0.1764 1 calc R . P A 2
H20D H -1.2243 0.0142 -1.1154 0.049 Uiso 0.1764 1 calc R . P A 2
C21B C -1.313(13) -0.130(8) -1.209(9) 0.042(6) Uani 0.1764 1 d . U P A 2
H21D H -1.2895 -0.0916 -1.2729 0.063 Uiso 0.1764 1 calc GR . P A 2
H21E H -1.4289 -0.1319 -1.2283 0.063 Uiso 0.1764 1 calc GR . P A 2
H21F H -1.2718 -0.2099 -1.1996 0.063 Uiso 0.1764 1 calc GR . P A 2

loop_
_atom_site_aniso_label
_atom_site_aniso_U_11
_atom_site_aniso_U_22
_atom_site_aniso_U_33
_atom_site_aniso_U_23
_atom_site_aniso_U_13
_atom_site_aniso_U_12
Pt1 0.0335(3) 0.0173(2) 0.0361(2) 0.0020(4) 0.0118(2) 0.0015(4)
S2A 0.035(2) 0.0250(16) 0.0383(14) 0.003(2) 0.0095(16) 0.005(2)
S1 0.034(2) 0.0239(12) 0.0401(14) 0.0036(11) 0.0077(17) 0.0035(11)
F1 0.040(6) 0.062(5) 0.069(6) 0.003(4) -0.002(6) -0.006(4)
C2 0.043(8) 0.020(8) 0.048(6) -0.005(6) 0.019(7) -0.004(6)
C20A 0.035(6) 0.035(6) 0.038(4) 0.001(6) 0.006(5) 0.002(6)
C11 0.030(8) 0.023(5) 0.034(6) 0.005(4) 0.011(7) 0.002(4)
C14 0.044(9) 0.022(5) 0.039(6) 0.005(4) 0.020(7) -0.001(4)
C1 0.036(10) 0.043(7) 0.046(7) -0.006(6) 0.009(9) -0.004(6)
C19A 0.032(5) 0.029(5) 0.040(5) 0.004(5) 0.012(5) 0.003(4)
C4 0.028(8) 0.022(5) 0.038(6) -0.004(4) 0.010(7) -0.002(4)
C10 0.042(9) 0.023(5) 0.039(6) -0.001(4) 0.012(8) 0.010(5)
C6 0.044(11) 0.043(7) 0.048(8) 0.012(6) 0.005(9) 0.004(6)
C26 0.040(9) 0.025(6) 0.047(7) -0.002(5) 0.011(8) -0.001(5)
C18A 0.035(6) 0.031(5) 0.044(6) 0.003(5) 0.006(5) 0.004(5)
C7 0.039(9) 0.030(6) 0.032(6) 0.003(4) 0.015(7) 0.009(5)
C15 0.039(9) 0.031(5) 0.031(5) 0.000(4) 0.013(7) -0.003(5)
C5 0.038(10) 0.031(6) 0.040(7) 0.010(5) 0.009(8) -0.002(5)
C9 0.040(9) 0.016(5) 0.041(6) -0.004(4) 0.010(7) 0.002(4)
C8 0.038(9) 0.021(5) 0.032(6) -0.005(4) 0.015(7) -0.003(5)
C23 0.025(8) 0.029(5) 0.027(6) 0.009(4) -0.001(7) 0.010(5)
C16A 0.033(6) 0.026(5) 0.032(5) -0.001(4) 0.010(5) 0.002(4)
C22 0.043(10) 0.037(6) 0.045(7) 0.001(5) 0.017(8) 0.003(5)
C3 0.039(9) 0.030(5) 0.032(6) -0.001(4) 0.009(7) 0.000(5)
N1 0.036(7) 0.020(4) 0.040(6) 0.006(4) 0.015(6) -0.001(4)
C13 0.051(9) 0.035(6) 0.042(6) -0.005(5) 0.025(7) -0.019(6)
C12 0.029(8) 0.020(5) 0.045(7) 0.002(4) 0.016(7) -0.001(4)
C24 0.033(9) 0.023(5) 0.035(6) 0.004(4) 0.016(8) 0.007(4)
O1 0.037(6) 0.030(4) 0.035(4) -0.007(3) 0.007(5) -0.002(4)
O2 0.036(6) 0.014(3) 0.036(4) 0.003(3) 0.007(4) 0.000(3)
C25 0.038(10) 0.023(5) 0.040(7) 0.005(4) 0.019(9) 0.004(5)
C21A 0.044(8) 0.037(8) 0.041(7) 0.006(6) 0.004(6) 0.000(6)
C17A 0.035(7) 0.029(6) 0.040(6) 0.001(5) 0.006(6) 0.005(6)
C16B 0.034(7) 0.027(7) 0.038(7) 0.003(7) 0.007(7) 0.002(7)
C17B 0.036(8) 0.026(8) 0.039(7) 0.003(7) 0.006(8) 0.002(8)
C18B 0.036(7) 0.029(7) 0.039(7) 0.004(7) 0.006(7) 0.002(7)
C19B 0.035(7) 0.031(6) 0.041(6) 0.001(6) 0.006(6) 0.003(6)
S2B 0.033(7) 0.028(6) 0.039(6) 0.000(5) 0.007(6) 0.004(6)
C20B 0.038(8) 0.034(8) 0.043(7) 0.003(7) 0.006(7) 0.002(7)
C21B 0.039(10) 0.036(10) 0.042(9) 0.004(9) 0.006(9) 0.001(9)

loop_
_atom_type_symbol
_atom_type_description
_atom_type_scat_dispersion_real
_atom_type_scat_dispersion_imag
_atom_type_scat_source
C C 0.0181 0.0091 'International Tables Vol C Tables 4.2.6.8 and 6.1.1.4'
H H 0.0000 0.0000 'International Tables Vol C Tables 4.2.6.8 and 6.1.1.4'
F F 0.0727 0.0534 'International Tables Vol C Tables 4.2.6.8 and 6.1.1.4'
N N 0.0311 0.0180 'International Tables Vol C Tables 4.2.6.8 and 6.1.1.4'
O O 0.0492 0.0322 'International Tables Vol C Tables 4.2.6.8 and 6.1.1.4'
Pt Pt -4.5932 6.9264 'International Tables Vol C Tables 4.2.6.8 and 6.1.1.4'
S S 0.3331 0.5567 'International Tables Vol C Tables 4.2.6.8 and 6.1.1.4'

loop_
_exptl_crystal_face_index_h
_exptl_crystal_face_index_k
_exptl_crystal_face_index_l
_exptl_crystal_face_perp_dist
_exptl_oxdiff_crystal_face_indexfrac_h
_exptl_oxdiff_crystal_face_indexfrac_k
_exptl_oxdiff_crystal_face_indexfrac_l
_exptl_oxdiff_crystal_face_x
_exptl_oxdiff_crystal_face_y
_exptl_oxdiff_crystal_face_z
-4 -1 -3 0.0248 -4.0000 -1.0000 -3.0000 0.1887 0.0504 0.9588
4 3 -7 0.1084 4.0000 3.0000 -7.0000 -0.1249 -1.0490 0.0307
2 3 -7 0.1023 2.0000 3.0000 -7.0000 -0.1428 -0.9023 0.3686
-1 0 -7 0.0532 -1.0000 0.0000 -7.0000 0.2154 -0.5761 0.8495
4 -1 3 0.0413 4.0000 -1.0000 3.0000 0.0680 0.0203 -0.9760
1 -7 -1 0.1821 1.0000 -7.0000 -1.0000 0.9395 0.0815 -0.1319
-3 0 -5 0.0565 -3.0000 0.0000 -5.0000 0.1334 -0.2439 0.9929
-6 1 4 0.0391 -6.0000 1.0000 4.0000 -0.3103 0.7758 0.6332
3 -1 -8 0.0451 3.0000 -1.0000 -8.0000 0.4116 -0.9269 0.2624
-3 1 8 0.0254 -3.0000 1.0000 8.0000 -0.4116 0.9269 -0.2624
2 6 2 0.1708 2.0000 6.0000 2.0000 -0.8163 -0.1734 -0.4807
4 0 3 0.0295 4.0000 0.0000 3.0000 -0.0603 -0.0151 -0.9674
3 1 -8 0.0763 3.0000 1.0000 -8.0000 0.1549 -0.9977 0.2797
0 4 -6 0.1387 0.0000 4.0000 -6.0000 -0.3211 -0.6982 0.6178

loop_
_geom_angle_atom_site_label_1
_geom_angle_atom_site_label_2
_geom_angle_atom_site_label_3
_geom_angle
N1 Pt1 O1 91.6(4)
C13 Pt1 N1 81.8(5)
C13 Pt1 O1 173.2(4)
C13 Pt1 O2 92.9(4)
O2 Pt1 N1 174.7(4)
O2 Pt1 O1 93.7(3)
C19A S2A C16A 93.1(8)
C15 S1 C12 90.7(6)
C1 C2 H2 120.1
C1 C2 C3 119.8(15)
C3 C2 H2 120.1
H20A C20A H20B 107.9
C19A C20A H20A 109.2
C19A C20A H20B 109.2
C19A C20A C21A 112.2(18)
C21A C20A H20A 109.2
C21A C20A H20B 109.2
C10 C11 N1 118.3(11)
C10 C11 C12 129.8(11)
N1 C11 C12 111.8(9)
C15 C14 H14 123.6
C15 C14 C13 112.8(10)
C13 C14 H14 123.6
C2 C1 F1 118.3(13)
C2 C1 C6 122.7(14)
C6 C1 F1 119.1(13)
C20A C19A S2A 119.5(12)
C18A C19A S2A 109.5(12)
C18A C19A C20A 131.0(15)
C5 C4 C7 122.5(10)
C3 C4 C7 119.9(11)
C3 C4 C5 117.6(12)
C11 C10 H10 119.9
C9 C10 C11 120.2(11)
C9 C10 H10 119.9
C1 C6 H6 120.8
C1 C6 C5 118.5(13)
C5 C6 H6 120.8
H26A C26 H26B 109.5
H26A C26 H26C 109.5
H26B C26 H26C 109.5
C25 C26 H26A 109.5
C25 C26 H26B 109.5
C25 C26 H26C 109.5
C19A C18A H18A 123.3
C19A C18A C17A 113.4(19)
C17A C18A H18A 123.3
C9 C7 C4 122.5(10)
C8 C7 C4 121.3(11)
C8 C7 C9 116.2(12)
C14 C15 S1 111.8(10)
C14 C15 C16A 131.0(11)
C14 C15 C16B 116.9(17)
C16A C15 S1 117.1(9)
C16B C15 S1 130.6(18)
C4 C5 H5 119.5
C6 C5 C4 121.0(11)
C6 C5 H5 119.5
C10 C9 C7 120.9(10)
C10 C9 H9 119.6
C7 C9 H9 119.6
C7 C8 H8 118.1
N1 C8 C7 123.7(11)
N1 C8 H8 118.1
C24 C23 C22 120.9(10)
O1 C23 C22 114.3(11)
O1 C23 C24 124.9(11)
C15 C16A S2A 121.4(10)
C17A C16A S2A 108.7(16)
C17A C16A C15 129.9(16)
C23 C22 H22A 109.5
C23 C22 H22B 109.5
C23 C22 H22C 109.5
H22A C22 H22B 109.5
H22A C22 H22C 109.5
H22B C22 H22C 109.5
C2 C3 C4 120.5(13)
C2 C3 H3 119.8
C4 C3 H3 119.8
C11 N1 Pt1 114.1(8)
C8 N1 Pt1 125.3(8)
C8 N1 C11 120.5(10)
C14 C13 Pt1 135.5(9)
C12 C13 Pt1 112.6(10)
C12 C13 C14 111.8(12)
C11 C12 S1 127.4(8)
C13 C12 S1 112.8(10)
C13 C12 C11 119.5(12)
C23 C24 H24 115.7
C25 C24 C23 128.7(10)
C25 C24 H24 115.7
C23 O1 Pt1 122.6(8)
C25 O2 Pt1 122.4(8)
C24 C25 C26 119.0(10)
O2 C25 C26 113.3(11)
O2 C25 C24 127.7(10)
C20A C21A H21A 109.5
C20A C21A H21B 109.5
C20A C21A H21C 109.5
H21A C21A H21B 109.5
H21A C21A H21C 109.5
H21B C21A H21C 109.5
C18A C17A H17A 122.4
C16A C17A C18A 115(3)
C16A C17A H17A 122.4
C15 C16B S2B 109(3)
C17B C16B C15 128(4)
C17B C16B S2B 123(5)
C16B C17B H17B 129.7
C16B C17B C18B 101(5)
C18B C17B H17B 129.7
C17B C18B H18B 122.3
C19B C18B C17B 115(5)
C19B C18B H18B 122.3
C18B C19B S2B 113(4)
C18B C19B C20B 132(5)
C20B C19B S2B 114(4)
C19B S2B C16B 86(3)
C19B C20B H20C 109.3
C19B C20B H20D 109.3
H20C C20B H20D 107.9
C21B C20B C19B 112(6)
C21B C20B H20C 109.3
C21B C20B H20D 109.3
C20B C21B H21D 109.5
C20B C21B H21E 109.5
C20B C21B H21F 109.5
H21D C21B H21E 109.5
H21D C21B H21F 109.5
H21E C21B H21F 109.5

loop_
_geom_bond_atom_site_label_1
_geom_bond_atom_site_label_2
_geom_bond_distance
Pt1 N1 2.015(9)
Pt1 C13 1.971(15)
Pt1 O1 2.079(9)
Pt1 O2 2.006(7)
S2A C19A 1.740(12)
S2A C16A 1.743(11)
S1 C15 1.735(12)
S1 C12 1.741(13)
F1 C1 1.378(18)
C2 H2 0.9500
C2 C1 1.35(2)
C2 C3 1.36(2)
C20A H20A 0.9900
C20A H20B 0.9900
C20A C19A 1.51(2)
C20A C21A 1.53(3)
C11 C10 1.385(15)
C11 N1 1.402(15)
C11 C12 1.409(18)
C14 H14 0.9500
C14 C15 1.385(17)
C14 C13 1.427(19)
C1 C6 1.369(19)
C19A C18A 1.36(2)
C4 C7 1.472(19)
C4 C5 1.408(17)
C4 C3 1.406(16)
C10 H10 0.9500
C10 C9 1.384(19)
C6 H6 0.9500
C6 C5 1.37(2)
C26 H26A 0.9800
C26 H26B 0.9800
C26 H26C 0.9800
C26 C25 1.507(16)
C18A H18A 0.9500
C18A C17A 1.41(3)
C7 C9 1.400(16)
C7 C8 1.396(15)
C15 C16A 1.44(2)
C15 C16B 1.60(5)
C5 H5 0.9500
C9 H9 0.9500
C8 H8 0.9500
C8 N1 1.314(16)
C23 C22 1.49(2)
C23 C24 1.393(17)
C23 O1 1.286(13)
C16A C17A 1.36(4)
C22 H22A 0.9800
C22 H22B 0.9800
C22 H22C 0.9800
C3 H3 0.9500
C13 C12 1.371(16)
C24 H24 0.9500
C24 C25 1.386(19)
O2 C25 1.283(13)
C21A H21A 0.9800
C21A H21B 0.9800
C21A H21C 0.9800
C17A H17A 0.9500
C16B C17B 1.28(5)
C16B S2B 1.743(15)
C17B H17B 0.9500
C17B C18B 1.57(9)
C18B H18B 0.9500
C18B C19B 1.28(5)
C19B S2B 1.741(15)
C19B C20B 1.56(9)
C20B H20C 0.9900
C20B H20D 0.9900
C20B C21B 1.44(12)
C21B H21D 0.9800
C21B H21E 0.9800
C21B H21F 0.9800

loop_
_geom_torsion_atom_site_label_1
_geom_torsion_atom_site_label_2
_geom_torsion_atom_site_label_3
_geom_torsion_atom_site_label_4
_geom_torsion
Pt1 C13 C12 S1 178.3(5)
Pt1 C13 C12 C11 4.3(13)
Pt1 O2 C25 C26 176.4(7)
Pt1 O2 C25 C24 -3.2(15)
S2A C19A C18A C17A 0(2)
S2A C16A C17A C18A 0(3)
S1 C15 C16A S2A 167.7(7)
S1 C15 C16A C17A -12(3)
S1 C15 C16B C17B 145(5)
S1 C15 C16B S2B -30(5)
F1 C1 C6 C5 179.1(12)
C2 C1 C6 C5 -2(2)
C20A C19A C18A C17A 179(2)
C11 C10 C9 C7 -1.7(17)
C14 C15 C16A S2A -15.4(19)
C14 C15 C16A C17A 165(2)
C14 C15 C16B C17B -25(8)
C14 C15 C16B S2B 160(2)
C14 C13 C12 S1 -2.1(12)
C14 C13 C12 C11 -176.2(9)
C1 C2 C3 C4 -1.0(17)
C1 C6 C5 C4 1(2)
C19A S2A C16A C15 -179.6(11)
C19A S2A C16A C17A 0(2)
C19A C18A C17A C16A 0(4)
C4 C7 C9 C10 177.3(10)
C4 C7 C8 N1 -175.9(10)
C10 C11 N1 Pt1 -177.8(8)
C10 C11 N1 C8 -1.3(15)
C10 C11 C12 S1 2.2(18)
C10 C11 C12 C13 175.3(11)
C7 C4 C5 C6 178.0(11)
C7 C4 C3 C2 -178.3(10)
C7 C8 N1 Pt1 174.9(8)
C7 C8 N1 C11 -1.1(15)
C15 S1 C12 C11 175.7(10)
C15 S1 C12 C13 2.2(9)
C15 C14 C13 Pt1 -179.7(9)
C15 C14 C13 C12 0.9(13)
C15 C16A C17A C18A 179.6(17)
C15 C16B C17B C18B 173(5)
C15 C16B S2B C19B -177(4)
C5 C4 C7 C9 151.1(11)
C5 C4 C7 C8 -30.9(16)
C5 C4 C3 C2 0.5(16)
C9 C7 C8 N1 2.1(15)
C8 C7 C9 C10 -0.7(15)
C23 C24 C25 C26 -178.2(11)
C23 C24 C25 O2 1.4(19)
C16A S2A C19A C20A -179.2(12)
C16A S2A C19A C18A -0.1(12)
C22 C23 C24 C25 -177.3(10)
C22 C23 O1 Pt1 176.4(7)
C3 C2 C1 F1 -179.2(11)
C3 C2 C1 C6 1.7(19)
C3 C4 C7 C9 -30.1(15)
C3 C4 C7 C8 147.8(10)
C3 C4 C5 C6 -0.7(17)
N1 C11 C10 C9 2.7(16)
N1 C11 C12 S1 -176.9(7)
N1 C11 C12 C13 -3.8(14)
C13 C14 C15 S1 0.8(12)
C13 C14 C15 C16A -176.3(12)
C13 C14 C15 C16B 173(3)
C12 S1 C15 C14 -1.7(9)
C12 S1 C15 C16A 175.8(9)
C12 S1 C15 C16B -172(3)
C12 C11 C10 C9 -176.4(11)
C12 C11 N1 Pt1 1.4(11)
C12 C11 N1 C8 177.9(9)
C24 C23 O1 Pt1 -3.2(15)
O1 C23 C24 C25 2.3(19)
C21A C20A C19A S2A 177.2(11)
C21A C20A C19A C18A -2(2)
C16B C17B C18B C19B 13(7)
C17B C16B S2B C19B 8(7)
C17B C18B C19B S2B -9(7)
C17B C18B C19B C20B 170(6)
C18B C19B S2B C16B 2(6)
C18B C19B C20B C21B -4(11)
S2B C16B C17B C18B -13(7)
S2B C19B C20B C21B 175(6)
C20B C19B S2B C16B -177(5)
